data_7246767
loop_
_publ_author_name
'Klongdee, Fatima'
'Chainok, Kittipong'
'Youngme, Sujittra'
'Boonmak, Jaursup'

_publ_section_title
;
 Variations in the structural composition of pyrazole-3,5-dicarboxylato
 Cu(ii) complexes with 1,2-di(4-pyridyl)ethane synthesized under different
 conditions
;
_journal_issue 25
_journal_name_full CrystEngComm
_journal_page_first 3628
_journal_page_last 3636
_journal_paper_doi 10.1039/D3CE00384A
_journal_volume 25
_journal_year 2023
_chemical_formula_sum 'C22 H28 Cu2 N6 O14'
_chemical_formula_weight 727.58
_space_group_crystal_system triclinic
_space_group_IT_number 2
_space_group_name_Hall '-P 1'
_space_group_name_H-M_alt 'P -1'
_atom_sites_solution_hydrogens mixed
_audit_creation_method SHELXL-2014/7
_audit_update_record
;
2022-11-04 deposited with the CCDC.	2023-05-10 downloaded from the CCDC.
;
_cell_angle_alpha 95.5870(10)
_cell_angle_beta 101.6810(10)
_cell_angle_gamma 107.0460(10)
_cell_formula_units_Z 2
_cell_length_a 8.5539(4)
_cell_length_b 11.9045(5)
_cell_length_c 14.8119(7)
_cell_measurement_reflns_used 9076
_cell_measurement_temperature 298(2)
_cell_measurement_theta_max 26.328
_cell_measurement_theta_min 2.831
_cell_volume 1392.25(11)
_computing_cell_refinement 'SAINT v8.34A (Bruker, 2013)'
_computing_data_collection BrukerAPEX2
_computing_data_reduction 'SAINT v8.34A (Bruker, 2013)'
_computing_molecular_graphics SHELXL
_computing_publication_material SHELXL
_computing_structure_refinement 'SHELXL-2014/7 (Sheldrick, 2014)'
_computing_structure_solution 'SHELXL-2014/7 (Sheldrick, 2014)'
_diffrn_ambient_temperature 298(2)
_diffrn_measured_fraction_theta_full 0.999
_diffrn_measured_fraction_theta_max 0.998
_diffrn_measurement_device_type
;
Bruker D8 QUEST PHOTON 100
;
_diffrn_measurement_method '\fand\w scans'
_diffrn_radiation_type MoK\a
_diffrn_radiation_wavelength 0.71073
_diffrn_reflns_av_R_equivalents 0.0518
_diffrn_reflns_av_unetI/netI 0.0336
_diffrn_reflns_Laue_measured_fraction_full 0.999
_diffrn_reflns_Laue_measured_fraction_max 0.998
_diffrn_reflns_limit_h_max 10
_diffrn_reflns_limit_h_min -10
_diffrn_reflns_limit_k_max 14
_diffrn_reflns_limit_k_min -14
_diffrn_reflns_limit_l_max 18
_diffrn_reflns_limit_l_min -18
_diffrn_reflns_number 48374
_diffrn_reflns_point_group_measured_fraction_full 0.999
_diffrn_reflns_point_group_measured_fraction_max 0.998
_diffrn_reflns_theta_full 25.242
_diffrn_reflns_theta_max 26.372
_diffrn_reflns_theta_min 2.831
_diffrn_source 'fine-focus sealed tube'
_exptl_absorpt_coefficient_mu 1.609
_exptl_absorpt_correction_T_max 0.7454
_exptl_absorpt_correction_T_min 0.6124
_exptl_absorpt_correction_type multi-scan
_exptl_absorpt_process_details SADABS-2014/5
_exptl_crystal_colour blue
_exptl_crystal_density_diffrn 1.736
_exptl_crystal_description block
_exptl_crystal_F_000 744
_exptl_crystal_size_max 0.130
_exptl_crystal_size_mid 0.060
_exptl_crystal_size_min 0.040
_refine_diff_density_max 1.271
_refine_diff_density_min -0.561
_refine_diff_density_rms 0.118
_refine_ls_extinction_method none
_refine_ls_goodness_of_fit_ref 1.052
_refine_ls_hydrogen_treatment mixed
_refine_ls_matrix_type full
_refine_ls_number_parameters 454
_refine_ls_number_reflns 5686
_refine_ls_number_restraints 331
_refine_ls_restrained_S_all 1.058
_refine_ls_R_factor_all 0.0754
_refine_ls_R_factor_gt 0.0512
_refine_ls_shift/su_max 0.001
_refine_ls_shift/su_mean 0.000
_refine_ls_structure_factor_coef Fsqd
_refine_ls_weighting_details 'w=1/[\s^2^(Fo^2^)+(0.0801P)^2^+2.1722P] where P=(Fo^2^+2Fc^2^)/3'
_refine_ls_weighting_scheme calc
_refine_ls_wR_factor_gt 0.1317
_refine_ls_wR_factor_ref 0.1456
_reflns_Friedel_coverage 0.000
_reflns_number_gt 4268
_reflns_number_total 5686
_reflns_threshold_expression 'I > 2\s(I)'
_cod_data_source_file d3ce00384a2.cif
_cod_data_source_block compound2
_cod_depositor_comments 'Adding full bibliography for 7246767--7246772.cif.'
_cod_database_code 7246767
_shelx_shelxl_version_number 2014/7
_shelx_space_group_comment
;
The symmetry employed for this shelxl refinement is uniquely defined
by the following loop, which should always be used as a source of
symmetry information in preference to the above space-group names.
They are only intended as comments.
;
_shelx_estimated_absorpt_t_min 0.818
_shelx_estimated_absorpt_t_max 0.938

loop_
_space_group_symop_operation_xyz
'x, y, z'
'-x, -y, -z'

loop_
_atom_site_label
_atom_site_type_symbol
_atom_site_fract_x
_atom_site_fract_y
_atom_site_fract_z
_atom_site_U_iso_or_equiv
_atom_site_adp_type
_atom_site_occupancy
_atom_site_site_symmetry_order
_atom_site_calc_flag
_atom_site_refinement_flags_posn
_atom_site_refinement_flags_adp
_atom_site_refinement_flags_occupancy
_atom_site_disorder_assembly
_atom_site_disorder_group
Cu1 Cu 0.12691(6) 0.73738(4) 0.31884(3) 0.02915(16) Uani 1 1 d . . . A 1
Cu2 Cu 0.43942(6) 0.69403(4) 0.54132(3) 0.03054(16) Uani 1 1 d . . . A 1
O1 O 0.1867(3) 0.8641(3) 0.23666(19) 0.0361(7) Uani 1 1 d . U . A 1
O2 O 0.3908(4) 1.0246(3) 0.2254(2) 0.0469(8) Uani 1 1 d . U . A 1
O3 O 0.6774(3) 0.7952(3) 0.59702(19) 0.0352(7) Uani 1 1 d . U . A 1
O4 O 0.8858(4) 0.9425(3) 0.5743(2) 0.0420(7) Uani 1 1 d . U . A 1
O5 O -0.0800(3) 0.6065(3) 0.23525(19) 0.0351(7) Uani 1 1 d . U . A 1
O6 O -0.2401(4) 0.4172(3) 0.2256(2) 0.0434(8) Uani 1 1 d . U . A 1
O7 O 0.4298(3) 0.5404(2) 0.59039(19) 0.0345(6) Uani 1 1 d . U . A 1
O8 O 0.2688(4) 0.3517(2) 0.5703(2) 0.0389(7) Uani 1 1 d . U . A 1
O9 O 0.3312(5) 0.1154(4) 0.0558(3) 0.0617(10) Uani 1 1 d D . . B 1
O10 O 0.5574(6) 0.6329(5) 0.8991(4) 0.0825(14) Uani 1 1 d D . . C 1
O11 O 0.8109(5) 0.6182(4) 0.0446(3) 0.0638(10) Uani 1 1 d D . . D 1
O12 O 0.9127(6) 0.8672(5) 0.0959(4) 0.0841(14) Uani 1 1 d D . . E 1
O13 O 0.3654(3) 0.7644(2) 0.67136(17) 0.0217(5) Uani 1 1 d D . . A 1
O14 O -0.0328(4) 0.8204(3) 0.3770(3) 0.0234(8) Uani 0.7 1 d D U P A 1
O14A O 0.0524(10) 0.8110(7) 0.4602(7) 0.030(2) Uani 0.3 1 d . U P F 2
N1 N 0.3551(4) 0.8279(3) 0.3866(2) 0.0302(7) Uani 1 1 d . U . A 1
N2 N 0.4581(4) 0.8126(3) 0.4606(2) 0.0311(7) Uani 1 1 d . U . A 1
N3 N 0.1233(4) 0.6059(3) 0.3865(2) 0.0304(7) Uani 1 1 d . U . A 1
N4 N 0.2306(4) 0.5920(3) 0.4597(2) 0.0299(7) Uani 1 1 d . U . A 1
N5 N 0.4644(5) 0.3515(4) 0.7348(3) 0.0461(9) Uani 1 1 d . U . G 1
H5 H 0.4031 0.3578 0.6831 0.055 Uiso 1 1 calc R U . G 1
N6 N 1.0291(10) 0.1473(6) 1.2545(3) 0.0974(19) Uani 1 1 d . U . G 1
H6 H 1.0858 0.1362 1.3059 0.117 Uiso 1 1 calc R U . G 1
C1 C 0.3337(5) 0.9405(4) 0.2640(3) 0.0320(9) Uani 1 1 d . U . A 1
C2 C 0.4400(5) 0.9197(3) 0.3508(3) 0.0302(8) Uani 1 1 d . U . A 1
C3 C 0.6053(5) 0.9652(4) 0.4040(3) 0.0316(9) Uani 1 1 d . U . A 1
H3 H 0.6919 1.0286 0.3954 0.038 Uiso 1 1 calc R U . A 1
C4 C 0.6118(5) 0.8943(3) 0.4734(3) 0.0296(8) Uani 1 1 d . U . A 1
C5 C 0.7374(5) 0.8783(4) 0.5533(3) 0.0302(8) Uani 1 1 d . U . A 1
C6 C -0.1165(5) 0.5057(3) 0.2633(3) 0.0296(8) Uani 1 1 d . U . A 1
C7 C 0.0066(5) 0.5003(3) 0.3493(3) 0.0270(8) Uani 1 1 d . U . A 1
C8 C 0.0403(5) 0.4143(4) 0.4003(3) 0.0304(8) Uani 1 1 d . U . A 1
H8 H -0.0199 0.3334 0.3902 0.037 Uiso 1 1 calc R U . A 1
C9 C 0.1836(5) 0.4765(3) 0.4692(3) 0.0275(8) Uani 1 1 d . U . A 1
C10 C 0.3018(5) 0.4524(3) 0.5485(3) 0.0292(8) Uani 1 1 d . U . A 1
C11 C 0.6252(7) 0.4180(5) 0.7604(3) 0.0481(11) Uani 1 1 d . U . G 1
H11 H 0.6692 0.4720 0.7234 0.058 Uiso 1 1 calc R U . G 1
C12 C 0.7260(6) 0.4076(5) 0.8404(3) 0.0457(11) Uani 1 1 d . U . G 1
H12 H 0.8392 0.4537 0.8576 0.055 Uiso 1 1 calc R U . G 1
C13 C 0.6612(6) 0.3289(4) 0.8963(3) 0.0377(9) Uani 1 1 d . U . G 1
C14 C 0.4910(6) 0.2627(5) 0.8680(3) 0.0458(11) Uani 1 1 d . U . G 1
H14 H 0.4423 0.2099 0.9046 0.055 Uiso 1 1 calc R U . G 1
C15 C 0.3953(6) 0.2758(5) 0.7861(3) 0.0500(12) Uani 1 1 d . U . G 1
H15 H 0.2816 0.2312 0.7665 0.060 Uiso 1 1 calc R U . G 1
C16 C 0.7726(6) 0.3174(5) 0.9855(3) 0.0496(12) Uani 1 1 d . U . G 1
H16A H 0.8894 0.3508 0.9831 0.060 Uiso 1 1 calc R U . G 1
H16B H 0.7553 0.3643 1.0376 0.060 Uiso 1 1 calc R U . G 1
C17 C 0.7427(7) 0.1945(5) 1.0030(4) 0.0560(13) Uani 1 1 d . U . G 1
H17A H 0.7637 0.1485 0.9517 0.067 Uiso 1 1 calc R U . G 1
H17B H 0.6248 0.1604 1.0028 0.067 Uiso 1 1 calc R U . G 1
C18 C 0.8671(13) 0.0896(7) 1.2272(4) 0.0916(19) Uani 1 1 d . U . G 1
H18 H 0.8163 0.0369 1.2631 0.110 Uiso 1 1 calc R U . G 1
C19 C 0.7736(9) 0.1055(6) 1.1483(4) 0.0682(14) Uani 1 1 d . U . G 1
H19 H 0.6581 0.0657 1.1307 0.082 Uiso 1 1 calc R U . G 1
C20 C 0.8483(6) 0.1809(5) 1.0933(3) 0.0460(11) Uani 1 1 d . U . G 1
C21 C 1.0195(7) 0.2398(6) 1.1225(4) 0.0643(14) Uani 1 1 d . U . G 1
H21 H 1.0745 0.2909 1.0869 0.077 Uiso 1 1 calc R U . G 1
C22 C 1.1073(9) 0.2214(8) 1.2058(4) 0.0862(18) Uani 1 1 d . U . G 1
H22 H 1.2223 0.2616 1.2274 0.103 Uiso 1 1 calc R U . G 1
H9A H 0.317(7) 0.078(5) 0.102(3) 0.08(2) Uiso 1 1 d D . . H 1
H9B H 0.233(4) 0.083(6) 0.019(3) 0.11(3) Uiso 1 1 d D . . I 1
H10A H 0.461(4) 0.599(5) 0.861(4) 0.08(2) Uiso 1 1 d D . . J 1
H10B H 0.539(8) 0.695(4) 0.923(5) 0.13(4) Uiso 1 1 d D . . K 1
H11A H 0.708(3) 0.585(5) 0.014(3) 0.08(2) Uiso 1 1 d D . . L 1
H11B H 0.805(7) 0.591(5) 0.096(2) 0.09(2) Uiso 1 1 d D . . M 1
H12A H 1.009(4) 0.890(6) 0.135(4) 0.10(2) Uiso 1 1 d D . . N 1
H12B H 0.918(9) 0.802(4) 0.068(5) 0.13(4) Uiso 1 1 d D . . O 1
H2 H 0.452(4) 0.815(3) 0.705(2) 0.048(14) Uiso 1 1 d D . . P 1
H1 H 0.341(5) 0.712(3) 0.704(3) 0.055(15) Uiso 1 1 d D . . Q 1
H4 H -0.091(4) 0.791(3) 0.412(2) 0.024(11) Uiso 1 1 d D . . R 1
H7 H 0.004(5) 0.8926(11) 0.399(3) 0.036(12) Uiso 1 1 d D . . S 1

loop_
_atom_site_aniso_label
_atom_site_aniso_U_11
_atom_site_aniso_U_22
_atom_site_aniso_U_33
_atom_site_aniso_U_23
_atom_site_aniso_U_13
_atom_site_aniso_U_12
Cu1 0.0261(3) 0.0269(3) 0.0274(3) 0.0113(2) -0.0031(2) 0.0022(2)
Cu2 0.0267(3) 0.0297(3) 0.0264(3) 0.0114(2) -0.0044(2) 0.0010(2)
O1 0.0335(15) 0.0357(15) 0.0295(15) 0.0121(12) -0.0051(12) 0.0033(12)
O2 0.0503(19) 0.0420(18) 0.0358(17) 0.0184(14) -0.0014(14) 0.0003(15)
O3 0.0275(14) 0.0388(16) 0.0297(14) 0.0113(12) -0.0044(12) 0.0023(12)
O4 0.0282(16) 0.0394(17) 0.0473(18) 0.0116(14) -0.0013(13) 0.0001(13)
O5 0.0304(15) 0.0362(16) 0.0294(14) 0.0110(12) -0.0054(12) 0.0036(12)
O6 0.0391(17) 0.0388(17) 0.0373(17) 0.0088(14) -0.0075(13) 0.0005(14)
O7 0.0324(15) 0.0337(15) 0.0313(15) 0.0144(12) -0.0029(12) 0.0060(12)
O8 0.0430(17) 0.0302(15) 0.0368(16) 0.0122(13) -0.0019(13) 0.0075(13)
O9 0.062(3) 0.064(2) 0.053(2) 0.028(2) 0.002(2) 0.015(2)
O10 0.062(3) 0.079(3) 0.086(3) 0.000(3) -0.027(2) 0.027(2)
O11 0.066(3) 0.077(3) 0.049(2) 0.025(2) 0.006(2) 0.023(2)
O12 0.079(3) 0.083(3) 0.075(3) 0.005(3) -0.029(2) 0.038(3)
O13 0.0211(13) 0.0140(12) 0.0242(13) 0.0074(10) 0.0040(11) -0.0035(10)
O14 0.0223(19) 0.0144(18) 0.032(2) 0.0041(15) 0.0133(16) -0.0009(15)
O14A 0.024(4) 0.016(4) 0.046(6) 0.002(4) 0.010(4) -0.001(3)
N1 0.0263(16) 0.0314(17) 0.0272(16) 0.0117(14) -0.0025(13) 0.0049(13)
N2 0.0258(16) 0.0332(17) 0.0285(17) 0.0125(14) -0.0019(13) 0.0041(14)
N3 0.0263(16) 0.0314(17) 0.0267(16) 0.0134(14) -0.0034(13) 0.0031(13)
N4 0.0271(16) 0.0293(16) 0.0276(16) 0.0106(13) -0.0038(13) 0.0055(13)
N5 0.055(2) 0.057(2) 0.0335(19) 0.0127(17) -0.0009(17) 0.0348(19)
N6 0.164(5) 0.141(5) 0.027(2) 0.010(3) 0.001(3) 0.125(4)
C1 0.041(2) 0.031(2) 0.0260(19) 0.0111(16) 0.0078(17) 0.0127(17)
C2 0.0316(19) 0.0300(19) 0.0273(19) 0.0080(15) 0.0041(15) 0.0084(16)
C3 0.031(2) 0.031(2) 0.030(2) 0.0091(16) 0.0071(16) 0.0042(16)
C4 0.0272(18) 0.0285(19) 0.0285(19) 0.0048(15) 0.0042(15) 0.0040(15)
C5 0.0252(19) 0.031(2) 0.0283(19) 0.0000(16) 0.0020(15) 0.0043(16)
C6 0.0247(19) 0.031(2) 0.0266(19) 0.0030(16) -0.0002(15) 0.0047(16)
C7 0.0225(17) 0.0257(18) 0.0274(18) 0.0062(15) 0.0021(14) 0.0017(14)
C8 0.033(2) 0.0276(19) 0.0271(19) 0.0039(15) 0.0030(16) 0.0082(16)
C9 0.0288(18) 0.0273(18) 0.0267(18) 0.0103(15) 0.0063(15) 0.0080(15)
C10 0.034(2) 0.0293(19) 0.0251(19) 0.0081(16) 0.0063(16) 0.0109(16)
C11 0.060(3) 0.054(3) 0.038(2) 0.016(2) 0.013(2) 0.026(2)
C12 0.043(2) 0.054(3) 0.042(2) 0.014(2) 0.0077(19) 0.017(2)
C13 0.041(2) 0.045(2) 0.031(2) 0.0112(17) 0.0019(17) 0.0241(19)
C14 0.040(2) 0.059(3) 0.038(2) 0.021(2) 0.0005(19) 0.017(2)
C15 0.042(2) 0.061(3) 0.046(3) 0.014(2) -0.004(2) 0.022(2)
C16 0.048(3) 0.051(3) 0.042(2) 0.012(2) -0.013(2) 0.018(2)
C17 0.054(3) 0.056(3) 0.047(3) 0.018(2) -0.016(2) 0.017(2)
C18 0.167(5) 0.108(5) 0.044(3) 0.037(3) 0.041(4) 0.092(4)
C19 0.096(4) 0.077(3) 0.056(3) 0.029(3) 0.032(3) 0.049(3)
C20 0.053(2) 0.063(3) 0.032(2) 0.014(2) 0.0044(19) 0.035(2)
C21 0.053(3) 0.100(4) 0.039(3) 0.011(3) -0.004(2) 0.034(3)
C22 0.084(4) 0.138(5) 0.046(3) -0.007(3) -0.016(3) 0.079(4)

loop_
_atom_type_symbol
_atom_type_description
_atom_type_scat_dispersion_real
_atom_type_scat_dispersion_imag
_atom_type_scat_source
C C 0.0033 0.0016 'International Tables Vol C Tables 4.2.6.8 and 6.1.1.4'
H H 0.0000 0.0000 'International Tables Vol C Tables 4.2.6.8 and 6.1.1.4'
N N 0.0061 0.0033 'International Tables Vol C Tables 4.2.6.8 and 6.1.1.4'
O O 0.0106 0.0060 'International Tables Vol C Tables 4.2.6.8 and 6.1.1.4'
Cu Cu 0.3201 1.2651 'International Tables Vol C Tables 4.2.6.8 and 6.1.1.4'

loop_
_geom_angle_atom_site_label_1
_geom_angle_atom_site_label_2
_geom_angle_atom_site_label_3
_geom_angle
_geom_angle_site_symmetry_1
_geom_angle_site_symmetry_3
_geom_angle_publ_flag
N1 Cu1 N3 92.70(13) . . ?
N1 Cu1 O1 79.29(12) . . ?
N3 Cu1 O1 163.54(14) . . ?
N1 Cu1 O5 162.87(13) . . ?
N3 Cu1 O5 79.26(12) . . ?
O1 Cu1 O5 104.39(11) . . ?
N1 Cu1 O14 105.56(14) . . ?
N3 Cu1 O14 102.99(14) . . ?
O1 Cu1 O14 93.06(13) . . ?
O5 Cu1 O14 91.06(13) . . ?
N4 Cu2 N2 91.96(13) . . ?
N4 Cu2 O3 165.48(13) . . ?
N2 Cu2 O3 80.52(12) . . ?
N4 Cu2 O7 80.86(12) . . ?
N2 Cu2 O7 161.84(14) . . ?
O3 Cu2 O7 102.56(11) . . ?
N4 Cu2 O13 104.85(12) . . ?
N2 Cu2 O13 108.12(12) . . ?
O3 Cu2 O13 89.35(11) . . ?
O7 Cu2 O13 89.88(10) . . ?
C1 O1 Cu1 116.1(2) . . ?
C5 O3 Cu2 115.9(2) . . ?
C6 O5 Cu1 115.5(2) . . ?
C10 O7 Cu2 114.4(2) . . ?
H9A O9 H9B 99.3(15) . . ?
H10A O10 H10B 98.7(15) . . ?
H11A O11 H11B 99.2(15) . . ?
H12A O12 H12B 98.7(15) . . ?
Cu2 O13 H2 106(3) . . ?
Cu2 O13 H1 112(3) . . ?
H2 O13 H1 103.8(16) . . ?
Cu1 O14 H4 124(2) . . ?
Cu1 O14 H7 120(3) . . ?
H4 O14 H7 103.7(16) . . ?
N2 N1 C2 108.9(3) . . ?
N2 N1 Cu1 132.8(3) . . ?
C2 N1 Cu1 118.0(3) . . ?
N1 N2 C4 109.0(3) . . ?
N1 N2 Cu2 134.1(3) . . ?
C4 N2 Cu2 116.6(3) . . ?
N4 N3 C7 108.7(3) . . ?
N4 N3 Cu1 132.5(3) . . ?
C7 N3 Cu1 118.0(2) . . ?
N3 N4 C9 108.6(3) . . ?
N3 N4 Cu2 134.3(3) . . ?
C9 N4 Cu2 116.7(2) . . ?
C15 N5 C11 122.1(4) . . ?
C15 N5 H5 118.9 . . ?
C11 N5 H5 118.9 . . ?
C18 N6 C22 122.0(5) . . ?
C18 N6 H6 119.0 . . ?
C22 N6 H6 119.0 . . ?
O2 C1 O1 125.6(4) . . ?
O2 C1 C2 120.3(4) . . ?
O1 C1 C2 114.1(3) . . ?
N1 C2 C3 109.2(3) . . ?
N1 C2 C1 112.4(3) . . ?
C3 C2 C1 138.3(4) . . ?
C2 C3 C4 104.3(3) . . ?
C2 C3 H3 127.8 . . ?
C4 C3 H3 127.8 . . ?
N2 C4 C3 108.6(3) . . ?
N2 C4 C5 111.9(3) . . ?
C3 C4 C5 139.4(4) . . ?
O4 C5 O3 123.9(4) . . ?
O4 C5 C4 121.5(4) . . ?
O3 C5 C4 114.6(3) . . ?
O6 C6 O5 125.7(4) . . ?
O6 C6 C7 120.1(4) . . ?
O5 C6 C7 114.2(3) . . ?
N3 C7 C8 109.2(3) . . ?
N3 C7 C6 112.8(3) . . ?
C8 C7 C6 137.9(4) . . ?
C9 C8 C7 104.2(3) . . ?
C9 C8 H8 127.9 . . ?
C7 C8 H8 127.9 . . ?
N4 C9 C8 109.2(3) . . ?
N4 C9 C10 112.0(3) . . ?
C8 C9 C10 138.7(4) . . ?
O8 C10 O7 124.5(4) . . ?
O8 C10 C9 119.6(4) . . ?
O7 C10 C9 115.8(3) . . ?
N5 C11 C12 120.2(5) . . ?
N5 C11 H11 119.9 . . ?
C12 C11 H11 119.9 . . ?
C11 C12 C13 120.2(5) . . ?
C11 C12 H12 119.9 . . ?
C13 C12 H12 119.9 . . ?
C12 C13 C14 117.8(4) . . ?
C12 C13 C16 120.4(4) . . ?
C14 C13 C16 121.8(4) . . ?
C15 C14 C13 119.6(5) . . ?
C15 C14 H14 120.2 . . ?
C13 C14 H14 120.2 . . ?
N5 C15 C14 120.0(5) . . ?
N5 C15 H15 120.0 . . ?
C14 C15 H15 120.0 . . ?
C17 C16 C13 114.2(4) . . ?
C17 C16 H16A 108.7 . . ?
C13 C16 H16A 108.7 . . ?
C17 C16 H16B 108.7 . . ?
C13 C16 H16B 108.7 . . ?
H16A C16 H16B 107.6 . . ?
C16 C17 C20 115.3(4) . . ?
C16 C17 H17A 108.4 . . ?
C20 C17 H17A 108.4 . . ?
C16 C17 H17B 108.4 . . ?
C20 C17 H17B 108.4 . . ?
H17A C17 H17B 107.5 . . ?
N6 C18 C19 121.0(7) . . ?
N6 C18 H18 119.5 . . ?
C19 C18 H18 119.5 . . ?
C18 C19 C20 120.0(7) . . ?
C18 C19 H19 120.0 . . ?
C20 C19 H19 120.0 . . ?
C19 C20 C21 118.3(5) . . ?
C19 C20 C17 119.4(5) . . ?
C21 C20 C17 122.3(5) . . ?
C20 C21 C22 118.6(7) . . ?
C20 C21 H21 120.7 . . ?
C22 C21 H21 120.7 . . ?
N6 C22 C21 120.2(7) . . ?
N6 C22 H22 119.9 . . ?
C21 C22 H22 119.9 . . ?

loop_
_geom_bond_atom_site_label_1
_geom_bond_atom_site_label_2
_geom_bond_distance
_geom_bond_site_symmetry_2
_geom_bond_publ_flag
Cu1 N1 1.934(3) . ?
Cu1 N3 1.935(3) . ?
Cu1 O1 2.043(3) . ?
Cu1 O5 2.053(3) . ?
Cu1 O14 2.165(4) . ?
Cu2 N4 1.922(3) . ?
Cu2 N2 1.929(3) . ?
Cu2 O3 1.991(3) . ?
Cu2 O7 2.018(3) . ?
Cu2 O13 2.303(3) . ?
O1 C1 1.274(5) . ?
O2 C1 1.227(5) . ?
O3 C5 1.274(5) . ?
O4 C5 1.232(5) . ?
O5 C6 1.280(5) . ?
O6 C6 1.238(5) . ?
O7 C10 1.268(5) . ?
O8 C10 1.239(5) . ?
O9 H9A 0.855(10) . ?
O9 H9B 0.854(10) . ?
O10 H10A 0.856(10) . ?
O10 H10B 0.857(10) . ?
O11 H11A 0.854(10) . ?
O11 H11B 0.856(10) . ?
O12 H12A 0.857(10) . ?
O12 H12B 0.858(10) . ?
O13 H2 0.829(10) . ?
O13 H1 0.831(10) . ?
O14 H4 0.827(10) . ?
O14 H7 0.830(10) . ?
N1 N2 1.324(4) . ?
N1 C2 1.344(5) . ?
N2 C4 1.350(5) . ?
N3 N4 1.329(4) . ?
N3 C7 1.337(5) . ?
N4 C9 1.345(5) . ?
N5 C15 1.320(6) . ?
N5 C11 1.324(6) . ?
N5 H5 0.8600 . ?
N6 C18 1.310(10) . ?
N6 C22 1.311(10) . ?
N6 H6 0.8600 . ?
C1 C2 1.505(5) . ?
C2 C3 1.389(6) . ?
C3 C4 1.395(5) . ?
C3 H3 0.9300 . ?
C4 C5 1.497(5) . ?
C6 C7 1.500(5) . ?
C7 C8 1.392(5) . ?
C8 C9 1.381(5) . ?
C8 H8 0.9300 . ?
C9 C10 1.496(5) . ?
C11 C12 1.357(7) . ?
C11 H11 0.9300 . ?
C12 C13 1.379(6) . ?
C12 H12 0.9300 . ?
C13 C14 1.391(6) . ?
C13 C16 1.508(6) . ?
C14 C15 1.370(6) . ?
C14 H14 0.9300 . ?
C15 H15 0.9300 . ?
C16 C17 1.468(7) . ?
C16 H16A 0.9700 . ?
C16 H16B 0.9700 . ?
C17 C20 1.507(6) . ?
C17 H17A 0.9700 . ?
C17 H17B 0.9700 . ?
C18 C19 1.340(9) . ?
C18 H18 0.9300 . ?
C19 C20 1.376(8) . ?
C19 H19 0.9300 . ?
C20 C21 1.380(8) . ?
C21 C22 1.382(8) . ?
C21 H21 0.9300 . ?
C22 H22 0.9300 . ?
